data_7106680
loop_
_publ_author_name
'Arne Ficks'
'Ivan Martinez-Botella'
'Beverly Stewart'
'Ross W. Harrington'
'William Clegg'
'Lee J. Higham'

_publ_section_title
;
 Taming functionality: easy-to-handle chiral phosphiranes
;
_journal_name_full Chem.Commun.
_journal_page_first 8274
_journal_paper_doi 10.1039/c1cc12440d
_journal_volume 47
_journal_year 2011
_chemical_formula_moiety 'C46 H38 Cl2 O2 P2 Pt, C H Cl3'
_chemical_formula_sum 'C47 H39 Cl5 O2 P2 Pt'
_chemical_formula_weight 1070.06
_chemical_name_systematic
;
?
;
_space_group_IT_number 5
_symmetry_cell_setting monoclinic
_symmetry_space_group_name_Hall 'C 2y'
_symmetry_space_group_name_H-M 'C 1 2 1'
_atom_sites_solution_hydrogens geom
_atom_sites_solution_primary direct
_atom_sites_solution_secondary difmap
_audit_creation_method SHELXL-97
_cell_angle_alpha 90.00
_cell_angle_beta 122.417(5)
_cell_angle_gamma 90.00
_cell_formula_units_Z 2
_cell_length_a 19.9049(8)
_cell_length_b 8.3739(2)
_cell_length_c 14.7846(6)
_cell_measurement_reflns_used 6551
_cell_measurement_temperature 150(2)
_cell_measurement_theta_max 29.40
_cell_measurement_theta_min 2.81
_cell_volume 2080.30(17)
_computing_cell_refinement
;
CrysAlis RED, Oxford Diffraction Ltd.,
Version 1.171.32.29 (release 10-06-2008 CrysAlis171 .NET)
(compiled Jun 10 2008,16:49:55)
;
_computing_data_collection
;
CrysAlis CCD, Oxford Diffraction Ltd.,
Version 1.171.32.29 (release 10-06-2008 CrysAlis171 .NET)
(compiled Jun 10 2008,16:49:55)
;
_computing_data_reduction
;
CrysAlis RED, Oxford Diffraction Ltd.,
Version 1.171.32.29 (release 10-06-2008 CrysAlis171 .NET)
(compiled Jun 10 2008,16:49:55)
;
_computing_molecular_graphics 'Bruker SHELXTL'
_computing_publication_material 'Bruker SHELXTL and local programs'
_computing_structure_refinement 'Bruker SHELXTL'
_computing_structure_solution 'Bruker SHELXTL'
_diffrn_ambient_temperature 150(2)
_diffrn_detector_area_resol_mean 10.3968
_diffrn_measured_fraction_theta_full 0.997
_diffrn_measured_fraction_theta_max 0.997
_diffrn_measurement_device_type 'Oxford Diffraction Gemini A Ultra diffractometer'
_diffrn_measurement_method 'thick-slice \w scans'
_diffrn_radiation_monochromator none
_diffrn_radiation_source 'sealed tube with Enhance optics'
_diffrn_radiation_type MoK\a
_diffrn_radiation_wavelength 0.71073
_diffrn_reflns_av_R_equivalents 0.0521
_diffrn_reflns_av_sigmaI/netI 0.0644
_diffrn_reflns_limit_h_max 23
_diffrn_reflns_limit_h_min -23
_diffrn_reflns_limit_k_max 9
_diffrn_reflns_limit_k_min -9
_diffrn_reflns_limit_l_max 17
_diffrn_reflns_limit_l_min -16
_diffrn_reflns_number 8694
_diffrn_reflns_theta_full 25.00
_diffrn_reflns_theta_max 25.00
_diffrn_reflns_theta_min 2.82
_exptl_absorpt_coefficient_mu 3.811
_exptl_absorpt_correction_T_max 0.928
_exptl_absorpt_correction_T_min 0.750
_exptl_absorpt_correction_type multi-scan
_exptl_absorpt_process_details
;
CrysAlis RED, Oxford Diffraction Ltd.,
Version 1.171.32.29 (release 10-06-2008 CrysAlis171 .NET)
(compiled Jun 10 2008,16:49:55)
Empirical absorption correction using spherical harmonics,
implemented in SCALE3 ABSPACK scaling algorithm.
;
_exptl_crystal_colour yellow
_exptl_crystal_density_diffrn 1.708
_exptl_crystal_density_method 'not measured'
_exptl_crystal_description plate
_exptl_crystal_F_000 1060
_exptl_crystal_size_max 0.08
_exptl_crystal_size_mid 0.08
_exptl_crystal_size_min 0.02
_refine_diff_density_max 1.619
_refine_diff_density_min -0.815
_refine_diff_density_rms 0.124
_refine_ls_abs_structure_details 'Flack H D (1983), Acta Cryst. A39, 876-881'
_refine_ls_abs_structure_Flack 0.009(9)
_refine_ls_extinction_method none
_refine_ls_goodness_of_fit_ref 1.052
_refine_ls_hydrogen_treatment constr
_refine_ls_matrix_type full
_refine_ls_number_parameters 241
_refine_ls_number_reflns 3631
_refine_ls_number_restraints 1
_refine_ls_restrained_S_all 1.052
_refine_ls_R_factor_all 0.0339
_refine_ls_R_factor_gt 0.0336
_refine_ls_shift/su_max 0.000
_refine_ls_shift/su_mean 0.000
_refine_ls_structure_factor_coef Fsqd
_refine_ls_weighting_details 'calc w=1/[\s^2^(Fo^2^)+(0.0400P)^2^+0.0000P] where P=(Fo^2^+2Fc^2^)/3'
_refine_ls_weighting_scheme calc
_refine_ls_wR_factor_gt 0.0760
_refine_ls_wR_factor_ref 0.0761
_reflns_number_gt 3587
_reflns_number_total 3631
_reflns_threshold_expression I>2\s(I)
_cod_data_source_file c1cc12440d.txt
_cod_data_source_block ljh12_compound_4b
_cod_original_cell_volume 2080.30(13)
_cod_original_sg_symbol_H-M 'C 2'
_cod_database_code 7106680
_computing_special_details
;
TITL ljh12 in C2
CELL 0.71073 19.9049 8.3739 14.7846 90.000 122.417 90.000
ZERR 2.00 0.0008 0.0002 0.0006 0.000 0.005 0.000
LATT -7
SYMM -X,Y,-Z
SFAC C H O P CL PT
UNIT 94 78 4 4 10 2
TEMP -123

REM one chloroform squeezed per molecule

L.S. 8
BOND $H
CONF

REM yellow plate
SIZE 0.08 0.08 0.02

FMAP 2
PLAN 5
OMIT 0 0 2
OMIT -2 0 2

ACTA 52

REM EXTI 0.000000
WGHT 0.040000
FVAR 3.22058
PT 6 0.500000 0.438783 0.500000 10.50000 0.01781 0.01372 =
0.01757 0.00000 0.00860 0.00000
CL 5 0.402621 0.242084 0.411066 11.00000 0.03955 0.02111 =
0.03928 -0.00250 0.01214 -0.01163
P 4 0.410254 0.613334 0.389988 11.00000 0.01623 0.01701 =
0.01954 -0.00126 0.00861 0.00130
O 3 0.404994 0.965996 0.205300 11.00000 0.02130 0.01858 =
0.04779 0.00384 0.01139 0.00151
C1 1 0.393220 0.815455 0.414009 11.00000 0.03221 0.01852 =
0.03130 -0.00587 0.01753 0.00210
AFIX 23
H1A 2 0.428145 0.857737 0.487535 11.00000 -1.20000
H1B 2 0.379024 0.894510 0.356661 11.00000 -1.20000
AFIX 0
C2 1 0.328079 0.694290 0.395329 11.00000 0.01966 0.03330 =
0.03172 0.00563 0.01627 0.01264
AFIX 23
H2A 2 0.275842 0.702098 0.326973 11.00000 -1.20000
H2B 2 0.324993 0.665302 0.457925 11.00000 -1.20000
AFIX 0
C3 1 0.372942 0.583658 0.250001 11.00000 0.00888 0.01221 =
0.01611 0.00052 0.00420 0.00223
C4 1 0.303809 0.489323 0.191052 11.00000 0.01580 0.01994 =
0.02354 0.00188 0.00750 0.00061
AFIX 43
H4 2 0.277388 0.451638 0.224629 11.00000 -1.20000
AFIX 0
C5 1 0.274691 0.451876 0.087635 11.00000 0.02062 0.01817 =
0.02744 -0.00424 0.00830 -0.00474
AFIX 43
H5 2 0.228230 0.387704 0.049684 11.00000 -1.20000
AFIX 0
C6 1 0.312133 0.506495 0.034828 11.00000 0.01290 0.03259 =
0.02313 -0.00366 0.00744 0.00387
C7 1 0.284172 0.465164 -0.072018 11.00000 0.02555 0.04939 =
0.02795 -0.01326 0.01061 0.00322
AFIX 43
H7 2 0.241381 0.391604 -0.108173 11.00000 -1.20000
AFIX 0
C8 1 0.316373 0.526944 -0.124189 11.00000 0.03035 0.09365 =
0.02586 -0.01775 0.01123 0.00305
AFIX 43
H8 2 0.294856 0.501412 -0.197353 11.00000 -1.20000
AFIX 0
C9 1 0.381913 0.629272 -0.069784 11.00000 0.04409 0.06894 =
0.04350 0.00299 0.03386 0.00430
AFIX 43
H9 2 0.405066 0.672096 -0.106442 11.00000 -1.20000
AFIX 0
C10 1 0.413567 0.669153 0.036354 11.00000 0.02189 0.05206 =
0.02423 0.00620 0.01163 0.00193
AFIX 43
H10 2 0.458111 0.738701 0.072268 11.00000 -1.20000
AFIX 0
C11 1 0.379439 0.606178 0.090697 11.00000 0.01714 0.03429 =
0.01943 0.00119 0.00874 0.01203
C12 1 0.411698 0.644376 0.202781 11.00000 0.01403 0.01610 =
0.02157 0.00001 0.00733 0.00566
C13 1 0.485405 0.741406 0.259447 11.00000 0.01288 0.02849 =
0.01643 0.00078 0.00726 0.00006
C14 1 0.562971 0.668541 0.307733 11.00000 0.01632 0.03321 =
0.01374 0.00225 0.01011 0.00321
C15 1 0.572468 0.500837 0.315586 11.00000 0.01618 0.03163 =
0.03304 0.00563 0.01124 0.00733
AFIX 43
H15 2 0.527496 0.433722 0.291573 11.00000 -1.20000
AFIX 0
C16 1 0.647050 0.434410 0.358127 11.00000 0.02572 0.03456 =
0.03721 0.00818 0.01376 0.01430
AFIX 43
H16 2 0.653298 0.321705 0.364493 11.00000 -1.20000
AFIX 0
C17 1 0.713455 0.532074 0.391904 11.00000 0.01404 0.05711 =
0.02689 -0.00516 0.00981 0.00772
AFIX 43
H17 2 0.764216 0.484886 0.419250 11.00000 -1.20000
AFIX 0
C18 1 0.706029 0.696136 0.385935 11.00000 0.01305 0.05454 =
0.01379 -0.00632 0.00511 -0.00332
AFIX 43
H18 2 0.751605 0.761405 0.409926 11.00000 -1.20000
AFIX 0
C19 1 0.630912 0.766540 0.344293 11.00000 0.01915 0.03713 =
0.01579 0.00089 0.01110 0.00005
C20 1 0.621411 0.934110 0.340347 11.00000 0.01754 0.03550 =
0.02909 0.01088 0.00735 -0.00409
AFIX 43
H20 2 0.666814 1.000777 0.366769 11.00000 -1.20000
AFIX 0
C21 1 0.548966 1.001547 0.299704 11.00000 0.03232 0.02245 =
0.04155 0.00139 0.01672 -0.00608
AFIX 43
H21 2 0.544474 1.114345 0.301057 11.00000 -1.20000
AFIX 0
C22 1 0.480007 0.905798 0.255316 11.00000 0.01867 0.02047 =
0.02517 0.00650 0.01000 0.00390
C23 1 0.395605 1.133004 0.179530 11.00000 0.03811 0.01981 =
0.05828 0.01025 0.02352 0.01028
AFIX 137
H23A 2 0.338944 1.160652 0.139883 11.00000 -1.50000
H23B 2 0.417468 1.156727 0.135346 11.00000 -1.50000
H23C 2 0.423991 1.195679 0.245764 11.00000 -1.50000

HKLF 4

REM ljh12 in C2
REM R1 = 0.0336 for 3587 Fo > 4sig(Fo) and 0.0339 for all 3631 data
REM 241 parameters refined using 1 restraints

END

WGHT 0.0400 0.0000
REM Highest difference peak 1.619, deepest hole -0.815, 1-sigma level 0.124
Q1 1 0.5087 0.4559 0.4398 11.00000 0.05 1.47
Q2 1 0.4803 0.5612 0.4862 11.00000 0.05 1.09
Q3 1 0.4767 0.3166 0.4889 11.00000 0.05 1.07
Q4 1 0.4721 0.5396 0.4286 11.00000 0.05 0.69
Q5 1 0.4699 0.3369 0.4287 11.00000 0.05 0.67
;

loop_
_symmetry_equiv_pos_as_xyz
'x, y, z'
'-x, y, -z'
'x+1/2, y+1/2, z'
'-x+1/2, y+1/2, -z'

loop_
_atom_site_label
_atom_site_type_symbol
_atom_site_fract_x
_atom_site_fract_y
_atom_site_fract_z
_atom_site_U_iso_or_equiv
_atom_site_adp_type
_atom_site_occupancy
_atom_site_symmetry_multiplicity
_atom_site_calc_flag
_atom_site_refinement_flags
_atom_site_disorder_assembly
_atom_site_disorder_group
Pt Pt 0.5000 0.43878(4) 0.5000 0.01681(11) Uani 1 2 d S . .
Cl Cl 0.40262(19) 0.2421(3) 0.4111(2) 0.0378(8) Uani 1 1 d . . .
P P 0.41025(16) 0.6133(3) 0.3900(2) 0.0181(6) Uani 1 1 d . . .
O O 0.4050(3) 0.9660(8) 0.2053(4) 0.0328(16) Uani 1 1 d . . .
C1 C 0.3932(4) 0.8155(8) 0.4140(6) 0.0271(16) Uani 1 1 d . . .
H1A H 0.4281 0.8577 0.4875 0.033 Uiso 1 1 calc R . .
H1B H 0.3790 0.8945 0.3567 0.033 Uiso 1 1 calc R . .
C2 C 0.3281(4) 0.6943(8) 0.3953(6) 0.0270(16) Uani 1 1 d . . .
H2A H 0.2758 0.7021 0.3270 0.032 Uiso 1 1 calc R . .
H2B H 0.3250 0.6653 0.4579 0.032 Uiso 1 1 calc R . .
C3 C 0.3729(3) 0.5837(7) 0.2500(5) 0.0137(13) Uani 1 1 d . . .
C4 C 0.3038(4) 0.4893(7) 0.1911(5) 0.0213(16) Uani 1 1 d . . .
H4 H 0.2774 0.4516 0.2246 0.026 Uiso 1 1 calc R . .
C5 C 0.2747(3) 0.4519(17) 0.0876(5) 0.0244(15) Uani 1 1 d . . .
H5 H 0.2282 0.3877 0.0497 0.029 Uiso 1 1 calc R . .
C6 C 0.3121(4) 0.5065(8) 0.0348(5) 0.0240(16) Uani 1 1 d . . .
C7 C 0.2842(4) 0.4652(16) -0.0720(6) 0.036(3) Uani 1 1 d . . .
H7 H 0.2414 0.3916 -0.1082 0.043 Uiso 1 1 calc R . .
C8 C 0.3164(5) 0.5269(12) -0.1242(7) 0.052(3) Uani 1 1 d . . .
H8 H 0.2949 0.5014 -0.1974 0.062 Uiso 1 1 calc R . .
C9 C 0.3819(5) 0.6293(12) -0.0698(7) 0.047(2) Uani 1 1 d . . .
H9 H 0.4051 0.6721 -0.1064 0.056 Uiso 1 1 calc R . .
C10 C 0.4136(4) 0.6692(10) 0.0364(6) 0.0331(18) Uani 1 1 d . . .
H10 H 0.4581 0.7387 0.0723 0.040 Uiso 1 1 calc R . .
C11 C 0.3794(4) 0.6062(8) 0.0907(5) 0.0242(16) Uani 1 1 d . . .
C12 C 0.4117(4) 0.6444(9) 0.2028(5) 0.0183(15) Uani 1 1 d . . .
C13 C 0.4854(4) 0.7414(8) 0.2594(5) 0.0196(15) Uani 1 1 d . . .
C14 C 0.5630(4) 0.6685(8) 0.3077(5) 0.0201(15) Uani 1 1 d . . .
C15 C 0.5725(4) 0.5008(8) 0.3156(6) 0.0279(17) Uani 1 1 d . . .
H15 H 0.5275 0.4337 0.2916 0.034 Uiso 1 1 calc R . .
C16 C 0.6470(3) 0.434(2) 0.3581(5) 0.0341(15) Uani 1 1 d . . .
H16 H 0.6533 0.3217 0.3645 0.041 Uiso 1 1 calc R . .
C17 C 0.7135(4) 0.5321(10) 0.3919(6) 0.0333(19) Uani 1 1 d . . .
H17 H 0.7642 0.4849 0.4193 0.040 Uiso 1 1 calc R . .
C18 C 0.7060(4) 0.6961(9) 0.3859(5) 0.0282(17) Uani 1 1 d . . .
H18 H 0.7516 0.7614 0.4099 0.034 Uiso 1 1 calc R . .
C19 C 0.6309(4) 0.7665(9) 0.3443(5) 0.0232(15) Uani 1 1 d . . .
C20 C 0.6214(3) 0.9341(19) 0.3403(5) 0.0300(14) Uani 1 1 d . . .
H20 H 0.6668 1.0008 0.3668 0.036 Uiso 1 1 calc R . .
C21 C 0.5490(5) 1.0015(9) 0.2997(6) 0.0337(19) Uani 1 1 d . . .
H21 H 0.5445 1.1143 0.3011 0.040 Uiso 1 1 calc R . .
C22 C 0.4800(4) 0.9058(8) 0.2553(5) 0.022(2) Uani 1 1 d . . .
C23 C 0.3956(5) 1.1330(10) 0.1795(8) 0.040(2) Uani 1 1 d . . .
H23A H 0.3389 1.1607 0.1399 0.060 Uiso 1 1 calc R . .
H23B H 0.4175 1.1567 0.1353 0.060 Uiso 1 1 calc R . .
H23C H 0.4240 1.1957 0.2458 0.060 Uiso 1 1 calc R . .

loop_
_atom_site_aniso_label
_atom_site_aniso_U_11
_atom_site_aniso_U_22
_atom_site_aniso_U_33
_atom_site_aniso_U_23
_atom_site_aniso_U_13
_atom_site_aniso_U_12
Pt 0.01781(16) 0.01372(16) 0.01757(17) 0.000 0.00860(12) 0.000
Cl 0.0395(14) 0.0211(12) 0.0393(16) -0.0025(10) 0.0121(11) -0.0116(10)
P 0.0162(11) 0.0170(12) 0.0195(12) -0.0013(9) 0.0086(9) 0.0013(8)
O 0.021(2) 0.019(5) 0.048(3) 0.004(2) 0.011(2) 0.002(2)
C1 0.032(4) 0.019(3) 0.031(4) -0.006(3) 0.018(4) 0.002(3)
C2 0.020(4) 0.033(4) 0.032(4) 0.006(3) 0.016(3) 0.013(3)
C3 0.009(3) 0.012(3) 0.016(3) 0.001(3) 0.004(3) 0.002(3)
C4 0.016(3) 0.020(4) 0.024(4) 0.002(2) 0.007(3) 0.001(2)
C5 0.021(3) 0.018(4) 0.027(3) -0.004(5) 0.008(2) -0.005(5)
C6 0.013(3) 0.033(4) 0.023(4) -0.004(3) 0.007(3) 0.004(3)
C7 0.026(3) 0.049(8) 0.028(4) -0.013(4) 0.011(3) 0.003(4)
C8 0.030(5) 0.094(7) 0.026(5) -0.018(4) 0.011(4) 0.003(5)
C9 0.044(5) 0.069(6) 0.043(5) 0.003(5) 0.034(5) 0.004(5)
C10 0.022(4) 0.052(5) 0.024(4) 0.006(4) 0.012(3) 0.002(4)
C11 0.017(4) 0.034(4) 0.019(4) 0.001(3) 0.009(3) 0.012(3)
C12 0.014(3) 0.016(4) 0.022(4) 0.000(3) 0.007(3) 0.006(3)
C13 0.013(3) 0.028(4) 0.016(3) 0.001(3) 0.007(3) 0.000(3)
C14 0.016(3) 0.033(4) 0.014(3) 0.002(3) 0.010(3) 0.003(3)
C15 0.016(3) 0.032(4) 0.033(4) 0.006(3) 0.011(3) 0.007(3)
C16 0.026(3) 0.035(3) 0.037(3) 0.008(8) 0.014(3) 0.014(7)
C17 0.014(4) 0.057(5) 0.027(4) -0.005(4) 0.010(3) 0.008(3)
C18 0.013(3) 0.055(5) 0.014(4) -0.006(3) 0.005(3) -0.003(3)
C19 0.019(4) 0.037(4) 0.016(3) 0.001(3) 0.011(3) 0.000(3)
C20 0.018(3) 0.035(3) 0.029(3) 0.011(8) 0.007(2) -0.004(7)
C21 0.032(5) 0.022(4) 0.042(5) 0.001(3) 0.017(4) -0.006(3)
C22 0.019(3) 0.020(7) 0.025(3) 0.007(3) 0.010(3) 0.004(3)
C23 0.038(5) 0.020(5) 0.058(6) 0.010(4) 0.024(5) 0.010(4)

loop_
_atom_type_symbol
_atom_type_description
_atom_type_scat_dispersion_real
_atom_type_scat_dispersion_imag
_atom_type_scat_source
C C 0.0033 0.0016 'International Tables Vol C Tables 4.2.6.8 and 6.1.1.4'
H H 0.0000 0.0000 'International Tables Vol C Tables 4.2.6.8 and 6.1.1.4'
O O 0.0106 0.0060 'International Tables Vol C Tables 4.2.6.8 and 6.1.1.4'
P P 0.1023 0.0942 'International Tables Vol C Tables 4.2.6.8 and 6.1.1.4'
Cl Cl 0.1484 0.1585 'International Tables Vol C Tables 4.2.6.8 and 6.1.1.4'
Pt Pt -1.7033 8.3905 'International Tables Vol C Tables 4.2.6.8 and 6.1.1.4'

loop_
_geom_angle_atom_site_label_1
_geom_angle_atom_site_label_2
_geom_angle_atom_site_label_3
_geom_angle
_geom_angle_site_symmetry_1
_geom_angle_site_symmetry_3
_geom_angle_publ_flag
Cl Pt Cl 90.42(15) . 2_656 ?
Cl Pt P 87.28(7) . . ?
Cl Pt P 87.28(7) 2_656 2_656 ?
Cl Pt P 169.06(10) 2_656 . ?
Cl Pt P 169.06(10) . 2_656 ?
P Pt P 96.92(14) . 2_656 ?
Pt P C1 130.0(3) . . ?
Pt P C2 127.6(3) . . ?
Pt P C3 115.3(2) . . ?
C1 P C2 50.9(3) . . ?
C1 P C3 110.6(3) . . ?
C2 P C3 106.0(3) . . ?
C22 O C23 117.0(6) . . ?
P C1 H1A 117.2 . . ?
P C1 H1B 117.2 . . ?
P C1 C2 65.0(4) . . ?
H1A C1 H1B 114.3 . . ?
H1A C1 C2 117.2 . . ?
H1B C1 C2 117.2 . . ?
P C2 C1 64.2(4) . . ?
P C2 H2A 117.3 . . ?
P C2 H2B 117.3 . . ?
C1 C2 H2A 117.3 . . ?
C1 C2 H2B 117.3 . . ?
H2A C2 H2B 114.4 . . ?
P C3 C4 116.8(5) . . ?
P C3 C12 122.0(5) . . ?
C4 C3 C12 121.1(6) . . ?
C3 C4 H4 119.5 . . ?
C3 C4 C5 120.9(7) . . ?
H4 C4 C5 119.5 . . ?
C4 C5 H5 119.4 . . ?
C4 C5 C6 121.1(8) . . ?
H5 C5 C6 119.4 . . ?
C5 C6 C7 122.1(7) . . ?
C5 C6 C11 119.0(7) . . ?
C7 C6 C11 118.9(7) . . ?
C6 C7 H7 119.1 . . ?
C6 C7 C8 121.8(9) . . ?
H7 C7 C8 119.1 . . ?
C7 C8 H8 120.3 . . ?
C7 C8 C9 119.4(8) . . ?
H8 C8 C9 120.3 . . ?
C8 C9 H9 119.4 . . ?
C8 C9 C10 121.2(8) . . ?
H9 C9 C10 119.4 . . ?
C9 C10 H10 120.2 . . ?
C9 C10 C11 119.5(8) . . ?
H10 C10 C11 120.2 . . ?
C6 C11 C10 119.1(6) . . ?
C6 C11 C12 119.8(6) . . ?
C10 C11 C12 121.0(7) . . ?
C3 C12 C11 117.9(6) . . ?
C3 C12 C13 124.5(6) . . ?
C11 C12 C13 117.6(6) . . ?
C12 C13 C14 121.3(6) . . ?
C12 C13 C22 119.5(6) . . ?
C14 C13 C22 118.7(6) . . ?
C13 C14 C15 121.4(6) . . ?
C13 C14 C19 119.5(6) . . ?
C15 C14 C19 119.0(6) . . ?
C14 C15 H15 120.0 . . ?
C14 C15 C16 120.1(9) . . ?
H15 C15 C16 120.0 . . ?
C15 C16 H16 119.8 . . ?
C15 C16 C17 120.4(13) . . ?
H16 C16 C17 119.8 . . ?
C16 C17 H17 119.6 . . ?
C16 C17 C18 120.7(8) . . ?
H17 C17 C18 119.6 . . ?
C17 C18 H18 120.1 . . ?
C17 C18 C19 119.9(7) . . ?
H18 C18 C19 120.1 . . ?
C14 C19 C18 119.8(7) . . ?
C14 C19 C20 118.7(6) . . ?
C18 C19 C20 121.5(6) . . ?
C19 C20 H20 119.3 . . ?
C19 C20 C21 121.3(9) . . ?
H20 C20 C21 119.3 . . ?
C20 C21 H21 119.7 . . ?
C20 C21 C22 120.6(9) . . ?
H21 C21 C22 119.7 . . ?
O C22 C13 115.5(6) . . ?
O C22 C21 123.6(6) . . ?
C13 C22 C21 120.9(6) . . ?
O C23 H23A 109.5 . . ?
O C23 H23B 109.5 . . ?
O C23 H23C 109.5 . . ?
H23A C23 H23B 109.5 . . ?
H23A C23 H23C 109.5 . . ?
H23B C23 H23C 109.5 . . ?

loop_
_geom_bond_atom_site_label_1
_geom_bond_atom_site_label_2
_geom_bond_distance
_geom_bond_site_symmetry_2
_geom_bond_publ_flag
Pt Cl 2.338(3) . ?
Pt Cl 2.338(3) 2_656 ?
Pt P 2.204(3) . ?
Pt P 2.204(3) 2_656 ?
P C1 1.799(7) . ?
P C2 1.811(7) . ?
P C3 1.802(7) . ?
O C22 1.359(8) . ?
O C23 1.435(11) . ?
C1 H1A 0.990 . ?
C1 H1B 0.990 . ?
C1 C2 1.550(10) . ?
C2 H2A 0.990 . ?
C2 H2B 0.990 . ?
C3 C4 1.411(9) . ?
C3 C12 1.385(9) . ?
C4 H4 0.950 . ?
C4 C5 1.350(10) . ?
C5 H5 0.950 . ?
C5 C6 1.414(10) . ?
C6 C7 1.408(10) . ?
C6 C11 1.410(10) . ?
C7 H7 0.950 . ?
C7 C8 1.343(12) . ?
C8 H8 0.950 . ?
C8 C9 1.399(13) . ?
C9 H9 0.950 . ?
C9 C10 1.382(12) . ?
C10 H10 0.950 . ?
C10 C11 1.404(10) . ?
C11 C12 1.456(10) . ?
C12 C13 1.482(10) . ?
C13 C14 1.444(9) . ?
C13 C22 1.380(10) . ?
C14 C15 1.413(10) . ?
C14 C19 1.418(10) . ?
C15 H15 0.950 . ?
C15 C16 1.381(10) . ?
C16 H16 0.950 . ?
C16 C17 1.399(14) . ?
C17 H17 0.950 . ?
C17 C18 1.380(11) . ?
C18 H18 0.950 . ?
C18 C19 1.405(10) . ?
C19 C20 1.413(18) . ?
C20 H20 0.950 . ?
C20 C21 1.353(12) . ?
C21 H21 0.950 . ?
C21 C22 1.411(10) . ?
C23 H23A 0.980 . ?
C23 H23B 0.980 . ?
C23 H23C 0.980 . ?

loop_
_geom_torsion_atom_site_label_1
_geom_torsion_atom_site_label_2
_geom_torsion_atom_site_label_3
_geom_torsion_atom_site_label_4
_geom_torsion
_geom_torsion_site_symmetry_1
_geom_torsion_site_symmetry_2
_geom_torsion_site_symmetry_3
_geom_torsion_site_symmetry_4
_geom_torsion_publ_flag
Cl Pt P C1 143.7(4) . . . . ?
Cl Pt P C1 -138.2(7) 2_656 . . . ?
Cl Pt P C2 77.0(4) . . . . ?
Cl Pt P C2 155.0(6) 2_656 . . . ?
Cl Pt P C3 -61.6(2) . . . . ?
Cl Pt P C3 16.5(8) 2_656 . . . ?
P Pt P C1 -26.1(3) 2_656 . . . ?
P Pt P C2 -92.9(3) 2_656 . . . ?
P Pt P C3 128.6(3) 2_656 . . . ?
Pt P C1 C2 -110.1(4) . . . . ?
C3 P C1 C2 94.3(4) . . . . ?
Pt P C2 C1 114.8(4) . . . . ?
C3 P C2 C1 -103.7(4) . . . . ?
Pt P C3 C4 92.0(5) . . . . ?
Pt P C3 C12 -85.4(5) . . . . ?
C1 P C3 C4 -108.5(5) . . . . ?
C1 P C3 C12 74.1(6) . . . . ?
C2 P C3 C4 -54.9(6) . . . . ?
C2 P C3 C12 127.7(6) . . . . ?
P C3 C4 C5 -175.5(7) . . . . ?
C12 C3 C4 C5 1.8(11) . . . . ?
C3 C4 C5 C6 -0.3(14) . . . . ?
C4 C5 C6 C7 178.1(9) . . . . ?
C4 C5 C6 C11 -2.2(14) . . . . ?
C5 C6 C7 C8 175.0(10) . . . . ?
C11 C6 C7 C8 -4.7(14) . . . . ?
C6 C7 C8 C9 3.1(15) . . . . ?
C7 C8 C9 C10 -0.7(14) . . . . ?
C8 C9 C10 C11 -0.1(13) . . . . ?
C9 C10 C11 C6 -1.6(11) . . . . ?
C9 C10 C11 C12 179.4(7) . . . . ?
C5 C6 C11 C10 -175.8(8) . . . . ?
C5 C6 C11 C12 3.2(11) . . . . ?
C7 C6 C11 C10 3.9(11) . . . . ?
C7 C6 C11 C12 -177.1(7) . . . . ?
P C3 C12 C11 176.5(5) . . . . ?
P C3 C12 C13 -1.4(9) . . . . ?
C4 C3 C12 C11 -0.7(9) . . . . ?
C4 C3 C12 C13 -178.7(6) . . . . ?
C6 C11 C12 C3 -1.8(10) . . . . ?
C6 C11 C12 C13 176.3(6) . . . . ?
C10 C11 C12 C3 177.2(6) . . . . ?
C10 C11 C12 C13 -4.7(10) . . . . ?
C3 C12 C13 C14 93.1(8) . . . . ?
C3 C12 C13 C22 -94.7(8) . . . . ?
C11 C12 C13 C14 -84.8(8) . . . . ?
C11 C12 C13 C22 87.4(8) . . . . ?
C12 C13 C14 C15 -8.6(10) . . . . ?
C12 C13 C14 C19 168.9(6) . . . . ?
C22 C13 C14 C15 179.2(6) . . . . ?
C22 C13 C14 C19 -3.4(9) . . . . ?
C13 C14 C15 C16 177.3(6) . . . . ?
C19 C14 C15 C16 -0.2(10) . . . . ?
C14 C15 C16 C17 -1.2(10) . . . . ?
C15 C16 C17 C18 1.7(10) . . . . ?
C16 C17 C18 C19 -0.8(10) . . . . ?
C17 C18 C19 C14 -0.5(10) . . . . ?
C17 C18 C19 C20 177.8(6) . . . . ?
C13 C14 C19 C18 -176.5(6) . . . . ?
C13 C14 C19 C20 5.1(9) . . . . ?
C15 C14 C19 C18 1.0(9) . . . . ?
C15 C14 C19 C20 -177.4(6) . . . . ?
C14 C19 C20 C21 -2.0(9) . . . . ?
C18 C19 C20 C21 179.7(7) . . . . ?
C19 C20 C21 C22 -3.0(10) . . . . ?
C23 O C22 C13 -167.3(6) . . . . ?
C23 O C22 C21 11.9(10) . . . . ?
C12 C13 C22 O 5.3(9) . . . . ?
C12 C13 C22 C21 -174.0(6) . . . . ?
C14 C13 C22 O 177.7(6) . . . . ?
C14 C13 C22 C21 -1.6(10) . . . . ?
C20 C21 C22 O -174.4(6) . . . . ?
C20 C21 C22 C13 4.8(11) . . . . ?
